data_4507379
loop_
_publ_author_name
'Nagapradeep, N.'
'Sharma, Suneeta'
'Verma, Sandeep'

_publ_section_title
;
 Ion Channel-like Crystallographic Signatures in Modified
 Guanine--Potassium/Sodium Interactions
;
_journal_issue 2
_journal_name_full 'Crystal Growth &amp; Design'
_journal_page_first 455
_journal_paper_doi 10.1021/cg3016518
_journal_volume 13
_journal_year 2013
_chemical_formula_moiety 'C14 H22 K N10 O11, 4(H2 O)'
_chemical_formula_sum 'C14 H30 K N10 O15'
_chemical_formula_weight 617.58
_chemical_name_common N9-(carboxymethylguanine)+K
_chemical_name_systematic
;
 ?
;
_space_group_IT_number 15
_symmetry_cell_setting monoclinic
_symmetry_space_group_name_Hall '-C 2yc'
_symmetry_space_group_name_H-M 'C 1 2/c 1'
_atom_sites_solution_hydrogens geom
_atom_sites_solution_primary direct
_atom_sites_solution_secondary difmap
_audit_creation_method SHELXL-97
_cell_angle_alpha 90.00
_cell_angle_beta 104.700(11)
_cell_angle_gamma 90.00
_cell_formula_units_Z 4
_cell_length_a 17.936(7)
_cell_length_b 9.590(3)
_cell_length_c 14.730(5)
_cell_measurement_reflns_used 2407
_cell_measurement_temperature 100(2)
_cell_measurement_theta_max 26.0
_cell_measurement_theta_min 2.3
_cell_volume 2450.7(15)
_computing_cell_refinement 'SMART 5.628 (Bruker, 2003)'
_computing_data_collection 'SMART 5.628 (Bruker, 2003)'
_computing_data_reduction 'SAINT+ 6.45  (Bruker, 2003)'
_computing_molecular_graphics 'diamond 3.1d'
_computing_structure_refinement 'SHELXL-97 (Sheldrick, 1997)'
_computing_structure_solution Sir92
_diffrn_ambient_temperature 100(2)
_diffrn_measured_fraction_theta_full 0.999
_diffrn_measured_fraction_theta_max 0.998
_diffrn_radiation_monochromator graphite
_diffrn_radiation_source 'fine-focus sealed tube'
_diffrn_radiation_type MoK\a
_diffrn_radiation_wavelength 0.71073
_diffrn_reflns_av_R_equivalents 0.0497
_diffrn_reflns_av_sigmaI/netI 0.0551
_diffrn_reflns_limit_h_max 22
_diffrn_reflns_limit_h_min -20
_diffrn_reflns_limit_k_max 8
_diffrn_reflns_limit_k_min -11
_diffrn_reflns_limit_l_max 18
_diffrn_reflns_limit_l_min -16
_diffrn_reflns_number 6766
_diffrn_reflns_theta_full 25.00
_diffrn_reflns_theta_max 26.00
_diffrn_reflns_theta_min 2.35
_exptl_absorpt_coefficient_mu 0.312
_exptl_absorpt_correction_T_max 0.9576
_exptl_absorpt_correction_T_min 0.9402
_exptl_absorpt_correction_type psi-scan
_exptl_absorpt_process_details '(North et al., 1968)'
_exptl_crystal_density_diffrn 1.674
_exptl_crystal_density_method 'not measured'
_exptl_crystal_F_000 1292
_exptl_crystal_size_max 0.20
_exptl_crystal_size_mid 0.16
_exptl_crystal_size_min 0.14
_refine_diff_density_max 0.780
_refine_diff_density_min -0.386
_refine_diff_density_rms 0.086
_refine_ls_extinction_method none
_refine_ls_goodness_of_fit_ref 1.070
_refine_ls_hydrogen_treatment mixed
_refine_ls_matrix_type full
_refine_ls_number_parameters 218
_refine_ls_number_reflns 2407
_refine_ls_number_restraints 13
_refine_ls_restrained_S_all 1.104
_refine_ls_R_factor_all 0.0646
_refine_ls_R_factor_gt 0.0476
_refine_ls_shift/su_max 0.000
_refine_ls_shift/su_mean 0.000
_refine_ls_structure_factor_coef Fsqd
_refine_ls_weighting_details 'calc w=1/[\s^2^(Fo^2^)+(0.0648P)^2^+1.2506P] where P=(Fo^2^+2Fc^2^)/3'
_refine_ls_weighting_scheme calc
_refine_ls_wR_factor_gt 0.1155
_refine_ls_wR_factor_ref 0.1306
_reflns_number_gt 1854
_reflns_number_total 2407
_reflns_threshold_expression >2sigma(I)
_cod_data_source_file cg3016518_si_002.cif
_cod_data_source_block G9K
_cod_depositor_comments
;
The following automatic conversions were performed:

'_exptl_absorpt_correction_type' value 'PSI-SCAN' changed to
'psi-scan' according to
/home/saulius/struct/CIF-dictionaries/cif_core.dic dictionary named
'cif_core.dic' version 2.4.2 from 2011-04-26.

Automatic conversion script
Id: cif_fix_values 1891 2012-01-12 08:04:46Z andrius 
;
_cod_original_cell_volume 2450.8(15)
_cod_original_sg_symbol_H-M 'C 2/c'
_cod_database_code 4507379

loop_
_symmetry_equiv_pos_as_xyz
'x, y, z'
'-x, y, -z+1/2'
'x+1/2, y+1/2, z'
'-x+1/2, y+1/2, -z+1/2'
'-x, -y, -z'
'x, -y, z-1/2'
'-x+1/2, -y+1/2, -z'
'x+1/2, -y+1/2, z-1/2'

loop_
_atom_site_label
_atom_site_type_symbol
_atom_site_fract_x
_atom_site_fract_y
_atom_site_fract_z
_atom_site_U_iso_or_equiv
_atom_site_adp_type
_atom_site_occupancy
_atom_site_symmetry_multiplicity
_atom_site_calc_flag
_atom_site_refinement_flags
C2 C 0.19118(15) -0.0043(3) 0.53263(18) 0.0162(6) Uani 1 1 d .
C4 C 0.24800(15) 0.1741(3) 0.62015(18) 0.0160(6) Uani 1 1 d .
C5 C 0.31669(14) 0.1626(3) 0.59548(18) 0.0162(6) Uani 1 1 d .
C6 C 0.32455(15) 0.0542(3) 0.53236(18) 0.0174(6) Uani 1 1 d .
C8 C 0.32720(15) 0.3431(3) 0.68143(19) 0.0176(6) Uani 1 1 d .
H8 H 0.3466 0.4225 0.7156 0.021 Uiso 1 1 calc R
C9 C 0.19814(15) 0.3430(3) 0.72112(19) 0.0176(6) Uani 1 1 d .
H9A H 0.1481 0.3426 0.6762 0.021 Uiso 1 1 calc R
H9B H 0.2106 0.4388 0.7402 0.021 Uiso 1 1 calc R
C10 C 0.19341(15) 0.2573(3) 0.80686(18) 0.0155(6) Uani 1 1 d .
N1 N 0.25719(12) -0.0237(2) 0.50411(15) 0.0174(5) Uani 1 1 d .
H1 H 0.2571 -0.0903 0.4650 0.021 Uiso 1 1 calc R
N2 N 0.13251(13) -0.0896(2) 0.49513(16) 0.0200(5) Uani 1 1 d .
H2A H 0.0897 -0.0821 0.5110 0.024 Uiso 1 1 calc R
H2B H 0.1376 -0.1519 0.4551 0.024 Uiso 1 1 calc R
N3 N 0.18400(12) 0.0929(2) 0.59474(15) 0.0171(5) Uani 1 1 d .
N7 N 0.36612(13) 0.2702(2) 0.63343(15) 0.0180(5) Uani 1 1 d .
N9 N 0.25525(12) 0.2903(2) 0.67615(15) 0.0165(5) Uani 1 1 d .
O2 O 0.25109(10) 0.1876(2) 0.84722(13) 0.0234(5) Uani 1 1 d .
O1 O 0.13149(10) 0.26564(19) 0.83117(13) 0.0188(4) Uani 1 1 d .
O1W O 0.49551(12) 0.3358(2) 0.57235(14) 0.0218(5) Uani 1 1 d D
O2W O 0.0000 0.5102(3) 0.7500 0.0258(7) Uani 1 2 d SD
O3W O 0.05294(12) 0.0703(2) 0.67849(14) 0.0218(5) Uani 1 1 d D
O4W O 0.00317(12) 0.3383(2) 0.59507(14) 0.0218(5) Uani 1 1 d D
O6 O 0.38180(10) 0.0284(2) 0.50281(13) 0.0202(5) Uani 1 1 d .
O5W O 0.40140(12) 0.1315(2) 0.85124(15) 0.0220(5) Uani 1 1 d D
K1 K 0.0000 0.26180(8) 0.7500 0.0126(2) Uani 1 2 d S
H1W1 H 0.452(2) 0.315(4) 0.594(3) 0.052(11) Uiso 1 1 d D
H2W1 H 0.527(2) 0.274(4) 0.596(3) 0.049(12) Uiso 1 1 d .
H1W2 H 0.032(2) 0.567(4) 0.732(3) 0.070(14) Uiso 1 1 d D
H2W3 H 0.093(2) 0.082(3) 0.651(2) 0.040(10) Uiso 1 1 d D
H1W3 H 0.029(2) -0.006(4) 0.644(3) 0.059(12) Uiso 1 1 d D
H2W4 H -0.032(2) 0.406(4) 0.566(3) 0.054(12) Uiso 1 1 d D
H1W4 H 0.012(2) 0.289(4) 0.552(3) 0.050(12) Uiso 1 1 d D
H1W5 H 0.399(2) 0.067(4) 0.893(3) 0.047(11) Uiso 1 1 d D
H2W5 H 0.351(2) 0.162(4) 0.839(3) 0.056(12) Uiso 1 1 d D

loop_
_atom_site_aniso_label
_atom_site_aniso_U_11
_atom_site_aniso_U_22
_atom_site_aniso_U_33
_atom_site_aniso_U_23
_atom_site_aniso_U_13
_atom_site_aniso_U_12
C2 0.0162(13) 0.0175(14) 0.0154(13) 0.0031(11) 0.0048(11) 0.0012(11)
C4 0.0181(13) 0.0153(14) 0.0146(13) 0.0023(11) 0.0041(11) 0.0018(11)
C5 0.0158(13) 0.0177(15) 0.0146(13) 0.0014(10) 0.0028(10) -0.0018(11)
C6 0.0178(14) 0.0178(15) 0.0156(14) 0.0019(11) 0.0024(11) -0.0004(11)
C8 0.0160(13) 0.0172(15) 0.0191(14) 0.0012(11) 0.0033(11) -0.0013(11)
C9 0.0157(13) 0.0166(15) 0.0211(14) -0.0021(11) 0.0055(11) 0.0006(11)
C10 0.0142(13) 0.0184(15) 0.0133(13) -0.0021(10) 0.0025(10) -0.0019(11)
N1 0.0166(12) 0.0189(13) 0.0172(12) -0.0018(9) 0.0051(9) -0.0004(9)
N2 0.0160(12) 0.0226(13) 0.0232(13) -0.0043(10) 0.0083(10) -0.0036(10)
N3 0.0171(12) 0.0187(12) 0.0160(12) 0.0002(9) 0.0050(9) -0.0002(9)
N7 0.0182(12) 0.0204(13) 0.0159(12) 0.0005(9) 0.0052(9) -0.0001(9)
N9 0.0159(11) 0.0180(12) 0.0156(11) 0.0002(9) 0.0041(9) -0.0005(9)
O2 0.0187(10) 0.0293(12) 0.0238(11) 0.0089(9) 0.0085(9) 0.0068(9)
O1 0.0149(10) 0.0245(11) 0.0178(10) 0.0007(8) 0.0054(8) 0.0003(8)
O1W 0.0185(11) 0.0224(12) 0.0264(11) 0.0017(9) 0.0091(9) 0.0013(9)
O2W 0.0290(17) 0.0196(16) 0.0331(17) 0.000 0.0156(14) 0.000
O3W 0.0218(11) 0.0201(11) 0.0259(11) -0.0030(9) 0.0105(9) -0.0013(9)
O4W 0.0215(11) 0.0263(12) 0.0185(11) 0.0006(9) 0.0070(9) 0.0044(9)
O6 0.0151(10) 0.0263(11) 0.0209(10) 0.0005(8) 0.0076(8) 0.0010(8)
O5W 0.0185(11) 0.0221(12) 0.0267(12) 0.0031(9) 0.0079(9) 0.0012(9)
K1 0.0107(4) 0.0141(4) 0.0136(4) 0.000 0.0044(3) 0.000

loop_
_atom_type_symbol
_atom_type_description
_atom_type_scat_dispersion_real
_atom_type_scat_dispersion_imag
_atom_type_scat_source
C C 0.0033 0.0016 'International Tables Vol C Tables 4.2.6.8 and 6.1.1.4'
H H 0.0000 0.0000 'International Tables Vol C Tables 4.2.6.8 and 6.1.1.4'
N N 0.0061 0.0033 'International Tables Vol C Tables 4.2.6.8 and 6.1.1.4'
O O 0.0106 0.0060 'International Tables Vol C Tables 4.2.6.8 and 6.1.1.4'
K K 0.2009 0.2494 'International Tables Vol C Tables 4.2.6.8 and 6.1.1.4'

loop_
_geom_angle_atom_site_label_1
_geom_angle_atom_site_label_2
_geom_angle_atom_site_label_3
_geom_angle
_geom_angle_site_symmetry_1
_geom_angle_site_symmetry_3
N3 C2 N2 120.5(2) . .
N3 C2 N1 123.2(2) . .
N2 C2 N1 116.3(2) . .
N3 C4 N9 125.1(2) . .
N3 C4 C5 129.2(2) . .
N9 C4 C5 105.6(2) . .
C4 C5 N7 111.0(2) . .
C4 C5 C6 118.3(2) . .
N7 C5 C6 130.4(2) . .
O6 C6 N1 121.5(2) . .
O6 C6 C5 127.1(2) . .
N1 C6 C5 111.4(2) . .
N7 C8 N9 113.2(2) . .
N9 C9 C10 112.7(2) . .
O2 C10 O1 125.8(2) . .
O2 C10 C9 117.9(2) . .
O1 C10 C9 116.2(2) . .
C2 N1 C6 126.1(2) . .
C2 N3 C4 111.5(2) . .
C8 N7 C5 103.9(2) . .
C8 N9 C4 106.1(2) . .
C8 N9 C9 127.8(2) . .
C4 N9 C9 126.1(2) . .
C10 O1 K1 134.35(17) . .
O1 K1 O1 178.21(9) . 2_556
O1 K1 O2W 89.11(5) . .
O1 K1 O2W 89.11(5) 2_556 .
O1 K1 O4W 77.06(7) . 2_556
O1 K1 O4W 102.38(7) 2_556 2_556
O2W K1 O4W 72.28(6) . 2_556
O1 K1 O4W 102.38(7) . .
O1 K1 O4W 77.06(7) 2_556 .
O2W K1 O4W 72.28(6) . .
O4W K1 O4W 144.56(11) 2_556 .
O1 K1 O3W 104.05(7) . 2_556
O1 K1 O3W 77.34(7) 2_556 2_556
O2W K1 O3W 139.17(5) . 2_556
O4W K1 O3W 73.37(7) 2_556 2_556
O4W K1 O3W 138.31(7) . 2_556
O1 K1 O3W 77.34(7) . .
O1 K1 O3W 104.05(7) 2_556 .
O2W K1 O3W 139.17(5) . .
O4W K1 O3W 138.31(7) 2_556 .
O4W K1 O3W 73.37(7) . .
O3W K1 O3W 81.66(10) 2_556 .
O1 K1 C10 164.60(6) . 2_556
O1 K1 C10 15.48(6) 2_556 2_556
O2W K1 C10 90.73(4) . 2_556
O4W K1 C10 88.22(7) 2_556 2_556
O4W K1 C10 92.22(7) . 2_556
O3W K1 C10 66.75(7) 2_556 2_556
O3W K1 C10 112.05(7) . 2_556

loop_
_geom_bond_atom_site_label_1
_geom_bond_atom_site_label_2
_geom_bond_distance
_geom_bond_site_symmetry_2
C2 N3 1.335(3) .
C2 N2 1.337(3) .
C2 N1 1.366(3) .
C4 N3 1.359(3) .
C4 N9 1.373(3) .
C4 C5 1.374(4) .
C5 N7 1.383(3) .
C5 C6 1.425(4) .
C6 O6 1.238(3) .
C6 N1 1.391(3) .
C8 N7 1.314(3) .
C8 N9 1.370(3) .
C9 N9 1.445(3) .
C9 C10 1.527(4) .
C10 O2 1.248(3) .
C10 O1 1.253(3) .
O1 K1 2.358(2) .
O2W K1 2.382(3) .
O3W K1 2.427(2) .
O4W K1 2.412(2) .
K1 O1 2.358(2) 2_556
K1 O4W 2.412(2) 2_556
K1 O3W 2.427(2) 2_556
K1 C10 3.356(3) 2_556
